data_7027440
loop_
_publ_author_name
'Field, Leslie D.'
'Messerle, Barbara A.'
'Smernik, Ronald J.'
'Hambley, Trevor W.'
'Turner, Peter'

_publ_section_title
;
 Butenynyl complexes of iron(II) containing the tripodal tetraphosphine
 ligand P(CH2CH2PMe2)3
;
_journal_issue 15
_journal_name_full 'Journal of the Chemical Society, Dalton Transactions'
_journal_page_first 2557
_journal_paper_doi 10.1039/a902784j
_journal_year 1999
_chemical_formula_sum 'C52 H61 B Fe P4'
_chemical_formula_weight 876.61
_space_group_IT_number 2
_symmetry_cell_setting triclinic
_symmetry_Int_Tables_number 2
_symmetry_space_group_name_Hall '-P 1'
_symmetry_space_group_name_H-M 'P -1'
_audit_creation_date 1998-06-01
_audit_creation_method 'by teXsan v1.7'
_audit_update_record
;
?
;
_cell_angle_alpha 76.75(4)
_cell_angle_beta 74.45(4)
_cell_angle_gamma 78.76(4)
_cell_formula_units_Z 2
_cell_length_a 13.459(4)
_cell_length_b 13.517(6)
_cell_length_c 13.843(6)
_cell_measurement_reflns_used 0
_cell_measurement_temperature 294.2
_cell_measurement_theta_max 0.0
_cell_measurement_theta_min 0.0
_cell_volume 2337.6(17)
_computing_cell_refinement 'MSC/AFC Diffractometer Control'
_computing_data_collection 'MSC/AFC Diffractometer Control'
_computing_data_reduction 'teXsan (MSC, 1995)'
_computing_publication_material 'teXsan (MSC, 1995)'
_computing_structure_refinement 'teXsan (MSC, 1995)'
_computing_structure_solution
;
SHELXS86 (Sheldrick, 1985)
;
_diffrn_ambient_temperature 294.2
_diffrn_measurement_device CAD4
_diffrn_measurement_method \w-\q
_diffrn_orient_matrix_UB_11 -0.02351
_diffrn_orient_matrix_UB_12 0.02590
_diffrn_orient_matrix_UB_13 -0.06504
_diffrn_orient_matrix_UB_21 0.07383
_diffrn_orient_matrix_UB_22 -0.00898
_diffrn_orient_matrix_UB_23 -0.03961
_diffrn_orient_matrix_UB_31 -0.00598
_diffrn_orient_matrix_UB_32 -0.07170
_diffrn_orient_matrix_UB_33 -0.00322
_diffrn_radiation_detector 'scintillation counter'
_diffrn_radiation_monochromator graphite
_diffrn_radiation_source 'X-ray tube'
_diffrn_radiation_type 'Mo K\a'
_diffrn_radiation_wavelength 0.7109
_diffrn_reflns_av_R_equivalents 0.03035
_diffrn_reflns_limit_h_max -100
_diffrn_reflns_limit_h_min 100
_diffrn_reflns_limit_k_max -100
_diffrn_reflns_limit_k_min 100
_diffrn_reflns_limit_l_max -100
_diffrn_reflns_limit_l_min 100
_diffrn_reflns_number 8595
_diffrn_reflns_reduction_process 'Lp corrections applied'
_diffrn_reflns_theta_max 25.04
_diffrn_reflns_theta_min 0.00
_diffrn_standards_decay_% -4.50
_diffrn_standards_interval_count 0
_diffrn_standards_number 0
_exptl_absorpt_coefficient_mu 0.493
_exptl_absorpt_correction_T_max 0.963
_exptl_absorpt_correction_T_min 0.869
_exptl_absorpt_correction_type
;
analytical (de Meulenaer & Tompa, 1965)
;
_exptl_crystal_colour red
_exptl_crystal_density_diffrn 1.245
_exptl_crystal_density_meas ?
_exptl_crystal_description plate
_exptl_crystal_F_000 928.00
_exptl_crystal_size_max 0.42
_exptl_crystal_size_mid 0.32
_exptl_crystal_size_min 0.07
_refine_diff_density_max 0.49
_refine_diff_density_min -0.56
_refine_ls_extinction_method none
_refine_ls_goodness_of_fit_all 1.546
_refine_ls_goodness_of_fit_obs 1.546
_refine_ls_hydrogen_treatment noref
_refine_ls_matrix_type full
_refine_ls_number_constraints 0
_refine_ls_number_parameters 523
_refine_ls_number_reflns 4205
_refine_ls_number_restraints 0
_refine_ls_R_factor_all 0.0534
_refine_ls_R_factor_obs 0.0534
_refine_ls_shift/esd_max 0.0020
_refine_ls_shift/esd_mean 0.0000
_refine_ls_structure_factor_coef F
_refine_ls_weighting_details 'w = 1/[\s^2^(Fo) + 0.00001|Fo|^2^]'
_refine_ls_weighting_scheme calc
_refine_ls_wR_factor_all 0.0433
_refine_ls_wR_factor_obs 0.0433
_reflns_number_observed 4205
_reflns_number_total 8218
_reflns_observed_criterion >2.50\s(I)
_cod_data_source_file 902784jsup1.cif
_cod_data_source_block ldf45
_cod_depositor_comments
;
The following automatic conversions were performed:

'_exptl_crystal_density_meas' value 'not measured' was changed to '?'
- the value is perceived as not measured.

Automatic conversion script
Id: cif_fix_values 3008 2015-01-20 13:52:24Z robertas 

The following automatic conversions were performed:

'_refine_ls_weighting_scheme' value 'w = 1/[\s^2^(Fo) +
0.00001|Fo|^2^]' was changed to 'calc'. New tag
'_refine_ls_weighting_details' was created. The value of the new tag
was set to 'w = 1/[\s^2^(Fo) + 0.00001|Fo|^2^]'.

Automatic conversion script
Id: cif_fix_values 3143 2015-03-26 13:38:13Z robertas 
;
_cod_original_cell_volume 2337(1)
_cod_original_sg_symbol_H-M 'P -1       '
_cod_original_formula_sum 'C52 H61 B Fe P4 '
_cod_database_code 7027440

loop_
_symmetry_equiv_pos_as_xyz
'   +x,   +y,   +z'
'   -x,   -y,   -z'

loop_
_atom_site_aniso_label
_atom_site_aniso_U_11
_atom_site_aniso_U_22
_atom_site_aniso_U_33
_atom_site_aniso_U_12
_atom_site_aniso_U_13
_atom_site_aniso_U_23
Fe(1) 0.0426(5) 0.0317(5) 0.0286(5) -0.0090(4) -0.0061(4) -0.0074(4)
P(1) 0.067(1) 0.039(1) 0.057(1) -0.0037(9) -0.0156(10) 0.0012(9)
P(2) 0.043(1) 0.054(1) 0.066(1) -0.0115(9) 0.0022(9) -0.0118(10)
P(3) 0.080(1) 0.051(1) 0.0343(9) -0.0026(10) -0.0119(9) -0.0146(8)
P(4) 0.064(1) 0.0329(9) 0.0435(10) -0.0109(8) 0.0055(9) -0.0080(8)
C(1) 0.049(4) 0.045(4) 0.038(3) -0.014(3) -0.010(3) -0.009(3)
C(2) 0.042(4) 0.037(3) 0.029(3) -0.015(3) 0.000(3) -0.005(3)
C(3) 0.046(4) 0.040(3) 0.033(3) -0.016(3) -0.006(3) -0.007(3)
C(4) 0.044(4) 0.056(4) 0.036(3) -0.020(3) -0.009(3) -0.006(3)
C(5) 0.047(4) 0.038(3) 0.034(3) -0.008(3) -0.017(3) -0.004(3)
C(6) 0.053(4) 0.067(4) 0.042(4) -0.018(4) -0.012(3) -0.016(3)
C(7) 0.052(4) 0.081(5) 0.041(4) -0.012(4) -0.004(3) -0.018(4)
C(8) 0.075(5) 0.093(6) 0.035(4) -0.018(5) -0.017(4) -0.017(4)
C(9) 0.077(5) 0.088(6) 0.039(4) -0.011(4) -0.031(4) -0.019(4)
C(10) 0.054(4) 0.062(4) 0.040(4) -0.014(3) -0.018(3) -0.012(3)
C(11) 0.050(4) 0.061(4) 0.034(3) -0.023(4) -0.009(3) -0.009(3)
C(12) 0.060(5) 0.089(6) 0.095(6) -0.016(4) -0.016(4) -0.051(5)
C(13) 0.093(7) 0.124(8) 0.100(6) -0.056(6) -0.019(5) -0.054(6)
C(14) 0.066(6) 0.123(8) 0.085(6) -0.038(6) -0.032(5) -0.012(6)
C(15) 0.058(5) 0.087(6) 0.085(6) -0.008(5) -0.025(4) -0.005(5)
C(16) 0.054(5) 0.069(5) 0.062(4) -0.020(4) -0.014(4) -0.012(4)
C(17) 0.21(1) 0.041(5) 0.167(9) 0.004(6) -0.080(8) -0.022(6)
C(18) 0.27(1) 0.062(6) 0.071(6) 0.022(7) -0.045(7) 0.019(5)
C(19) 0.077(7) 0.097(8) 0.23(1) 0.013(6) -0.033(7) 0.046(8)
C(20) 0.053(5) 0.105(7) 0.103(6) -0.015(5) -0.029(4) -0.005(5)
C(21) 0.065(5) 0.115(7) 0.059(5) 0.006(5) 0.022(4) 0.004(5)
C(22) 0.086(6) 0.085(6) 0.047(4) 0.000(5) 0.006(4) -0.009(4)
C(23) 0.198(10) 0.073(6) 0.078(6) 0.001(6) -0.046(6) -0.047(5)
C(24) 0.115(7) 0.097(6) 0.058(5) 0.002(5) -0.046(5) -0.011(4)
C(25) 0.080(7) 0.083(7) 0.25(1) -0.038(5) 0.007(7) -0.069(8)
C(26) 0.098(7) 0.066(6) 0.181(10) -0.034(5) 0.003(7) -0.066(6)
C(27) 0.099(6) 0.050(5) 0.081(5) -0.004(4) 0.024(5) -0.025(4)
C(28) 0.201(10) 0.043(5) 0.075(6) 0.024(5) -0.030(6) -0.010(4)
C(29) 0.044(4) 0.032(3) 0.032(3) -0.011(3) -0.005(3) 0.003(3)
C(30) 0.059(4) 0.041(4) 0.050(4) -0.007(3) -0.009(3) -0.012(3)
C(31) 0.085(5) 0.042(4) 0.054(4) -0.006(4) 0.000(4) -0.021(3)
C(32) 0.073(5) 0.051(5) 0.069(5) 0.012(4) -0.002(4) -0.010(4)
C(33) 0.055(5) 0.070(5) 0.066(5) 0.004(4) -0.017(4) -0.003(4)
C(34) 0.057(4) 0.049(4) 0.046(4) -0.001(3) -0.006(3) -0.010(3)
C(35) 0.039(4) 0.034(3) 0.047(4) -0.006(3) -0.011(3) -0.005(3)
C(36) 0.045(4) 0.050(4) 0.062(4) -0.010(3) -0.016(3) -0.015(3)
C(37) 0.047(4) 0.054(4) 0.112(6) -0.017(3) -0.030(4) -0.020(5)
C(38) 0.076(6) 0.053(5) 0.106(6) 0.001(4) -0.059(5) -0.033(5)
C(39) 0.090(6) 0.057(5) 0.064(5) -0.013(4) -0.041(4) -0.012(4)
C(40) 0.055(4) 0.037(4) 0.055(4) -0.007(3) -0.021(3) -0.007(3)
C(41) 0.040(4) 0.036(3) 0.035(3) -0.010(3) -0.008(3) -0.012(3)
C(42) 0.048(4) 0.034(3) 0.044(4) -0.011(3) -0.006(3) -0.007(3)
C(43) 0.048(4) 0.052(4) 0.055(4) -0.013(3) 0.004(3) -0.018(3)
C(44) 0.065(5) 0.057(4) 0.046(4) -0.027(4) 0.003(4) -0.003(3)
C(45) 0.068(5) 0.053(4) 0.045(4) -0.016(4) -0.014(4) 0.006(3)
C(46) 0.045(4) 0.047(4) 0.041(4) -0.007(3) -0.011(3) -0.006(3)
C(47) 0.036(3) 0.033(3) 0.036(3) -0.009(3) -0.001(3) -0.010(3)
C(48) 0.056(4) 0.040(4) 0.038(3) -0.005(3) -0.008(3) -0.006(3)
C(49) 0.068(5) 0.049(4) 0.044(4) -0.004(4) 0.001(4) -0.001(3)
C(50) 0.079(5) 0.072(5) 0.048(4) 0.009(4) -0.025(4) -0.007(4)
C(51) 0.071(5) 0.067(5) 0.064(5) -0.009(4) -0.025(4) -0.021(4)
C(52) 0.065(4) 0.047(4) 0.044(4) -0.014(3) -0.019(3) -0.006(3)
B(1) 0.042(4) 0.036(4) 0.039(4) -0.013(3) -0.003(3) -0.007(3)

loop_
_atom_site_label
_atom_site_fract_x
_atom_site_fract_y
_atom_site_fract_z
_atom_site_U_iso_or_equiv
_atom_site_occupancy
_atom_site_thermal_displace_type
_atom_site_calc_flag
Fe(1) 0.34611(6) 0.76968(6) 0.71802(6) 0.0339(2) 1.000 Uani d
P(1) 0.2755(1) 0.9344(1) 0.6702(1) 0.0565(6) 1.000 Uani d
P(2) 0.1866(1) 0.7468(1) 0.7784(1) 0.0567(6) 1.000 Uani d
P(3) 0.3523(1) 0.7745(1) 0.8753(1) 0.0553(6) 1.000 Uani d
P(4) 0.3756(1) 0.5948(1) 0.7430(1) 0.0496(5) 1.000 Uani d
C(1) 0.5060(4) 0.7963(4) 0.6468(4) 0.043(2) 1.000 Uani d
C(2) 0.4620(4) 0.7794(4) 0.5845(4) 0.037(2) 1.000 Uani d
C(3) 0.3700(4) 0.7586(4) 0.5727(4) 0.038(2) 1.000 Uani d
C(4) 0.3336(4) 0.7457(4) 0.4960(4) 0.044(2) 1.000 Uani d
C(5) 0.3900(4) 0.7525(4) 0.3893(4) 0.038(2) 1.000 Uani d
C(6) 0.4899(5) 0.7782(5) 0.3505(4) 0.051(2) 1.000 Uani d
C(7) 0.5389(5) 0.7857(5) 0.2473(4) 0.058(2) 1.000 Uani d
C(8) 0.4863(6) 0.7688(6) 0.1819(4) 0.065(2) 1.000 Uani d
C(9) 0.3902(6) 0.7421(5) 0.2174(5) 0.063(2) 1.000 Uani d
C(10) 0.3402(5) 0.7343(5) 0.3197(4) 0.050(2) 1.000 Uani d
C(11) 0.5974(5) 0.8136(5) 0.6720(4) 0.046(2) 1.000 Uani d
C(12) 0.5939(5) 0.8973(6) 0.7156(5) 0.075(3) 1.000 Uani d
C(13) 0.6814(7) 0.9146(7) 0.7390(6) 0.095(3) 1.000 Uani d
C(14) 0.7733(6) 0.8501(7) 0.7193(6) 0.086(3) 1.000 Uani d
C(15) 0.7780(5) 0.7677(6) 0.6771(6) 0.077(3) 1.000 Uani d
C(16) 0.6903(5) 0.7511(5) 0.6523(5) 0.060(2) 1.000 Uani d
C(17) 0.3001(8) 1.0468(6) 0.7062(7) 0.135(4) 1.000 Uani d
C(18) 0.2916(9) 0.9855(6) 0.5368(6) 0.145(4) 1.000 Uani d
C(19) 0.1347(7) 0.9462(7) 0.7192(9) 0.151(4) 1.000 Uani d
C(20) 0.0954(5) 0.8467(7) 0.7251(6) 0.087(3) 1.000 Uani d
C(21) 0.1468(6) 0.7500(6) 0.9157(5) 0.093(3) 1.000 Uani d
C(22) 0.2421(6) 0.7175(6) 0.9620(5) 0.079(3) 1.000 Uani d
C(23) 0.3380(7) 0.8941(6) 0.9214(6) 0.111(4) 1.000 Uani d
C(24) 0.4651(6) 0.7056(6) 0.9252(5) 0.088(3) 1.000 Uani d
C(25) 0.1618(7) 0.6247(7) 0.7670(8) 0.135(4) 1.000 Uani d
C(26) 0.2516(7) 0.5541(6) 0.7487(7) 0.112(4) 1.000 Uani d
C(27) 0.4658(6) 0.5357(5) 0.6428(5) 0.084(3) 1.000 Uani d
C(28) 0.4126(8) 0.5052(5) 0.8514(6) 0.113(3) 1.000 Uani d
C(29) -0.0684(4) 0.3906(4) 0.8056(4) 0.038(2) 1.000 Uani d
C(30) -0.0599(5) 0.4504(4) 0.8724(4) 0.050(2) 1.000 Uani d
C(31) -0.1370(6) 0.5265(5) 0.9062(5) 0.062(2) 1.000 Uani d
C(32) -0.2280(6) 0.5469(5) 0.8739(5) 0.071(3) 1.000 Uani d
C(33) -0.2403(5) 0.4912(6) 0.8081(5) 0.067(2) 1.000 Uani d
C(34) -0.1615(5) 0.4156(5) 0.7745(4) 0.053(2) 1.000 Uani d
C(35) -0.0123(4) 0.2330(4) 0.7046(4) 0.040(2) 1.000 Uani d
C(36) -0.0914(4) 0.1745(5) 0.7589(4) 0.050(2) 1.000 Uani d
C(37) -0.1242(5) 0.1065(5) 0.7170(6) 0.067(3) 1.000 Uani d
C(38) -0.0824(6) 0.0967(5) 0.6180(6) 0.070(3) 1.000 Uani d
C(39) -0.0065(6) 0.1537(5) 0.5608(5) 0.065(2) 1.000 Uani d
C(40) 0.0294(5) 0.2203(4) 0.6031(4) 0.047(2) 1.000 Uani d
C(41) 0.1098(4) 0.3776(4) 0.6666(4) 0.035(2) 1.000 Uani d
C(42) 0.2160(4) 0.3428(4) 0.6365(4) 0.042(2) 1.000 Uani d
C(43) 0.2821(5) 0.3961(5) 0.5545(5) 0.053(2) 1.000 Uani d
C(44) 0.2443(5) 0.4868(5) 0.4999(4) 0.058(2) 1.000 Uani d
C(45) 0.1408(5) 0.5237(5) 0.5255(5) 0.057(2) 1.000 Uani d
C(46) 0.0757(4) 0.4703(4) 0.6083(4) 0.044(2) 1.000 Uani d
C(47) 0.0866(4) 0.2443(4) 0.8484(4) 0.036(2) 1.000 Uani d
C(48) 0.0662(5) 0.1467(4) 0.9032(4) 0.046(2) 1.000 Uani d
C(49) 0.1100(5) 0.0957(5) 0.9840(5) 0.058(2) 1.000 Uani d
C(50) 0.1782(6) 0.1391(6) 1.0143(5) 0.068(2) 1.000 Uani d
C(51) 0.2018(5) 0.2342(5) 0.9613(5) 0.065(2) 1.000 Uani d
C(52) 0.1569(5) 0.2839(4) 0.8816(4) 0.050(2) 1.000 Uani d
B(1) 0.0298(5) 0.3097(5) 0.7572(5) 0.039(2) 1.000 Uani d
H(4) 0.2621 0.7302 0.5133 0.053 1.000 Uiso c
H(6) 0.5271 0.7915 0.3971 0.062 1.000 Uiso c
H(7) 0.6099 0.8027 0.2219 0.070 1.000 Uiso c
H(8) 0.5190 0.7761 0.1088 0.079 1.000 Uiso c
H(9) 0.3547 0.7279 0.1699 0.076 1.000 Uiso c
H(10) 0.2696 0.7160 0.3435 0.060 1.000 Uiso c
H(12) 0.5287 0.9443 0.7299 0.090 1.000 Uiso c
H(13) 0.6778 0.9738 0.7702 0.114 1.000 Uiso c
H(14) 0.8354 0.8635 0.7355 0.104 1.000 Uiso c
H(15) 0.8431 0.7201 0.6643 0.093 1.000 Uiso c
H(16) 0.6950 0.6927 0.6195 0.072 1.000 Uiso c
H(17a) 0.3697 1.0627 0.6690 0.161 1.000 Uiso c
H(17b) 0.2478 1.1054 0.6894 0.161 1.000 Uiso c
H(17c) 0.2957 1.0330 0.7798 0.161 1.000 Uiso c
H(18a) 0.3622 1.0033 0.5083 0.174 1.000 Uiso c
H(18b) 0.2809 0.9341 0.5024 0.174 1.000 Uiso c
H(18c) 0.2407 1.0472 0.5269 0.174 1.000 Uiso c
H(19a) 0.1170 0.9629 0.7877 0.180 1.000 Uiso c
H(19b) 0.1013 1.0014 0.6739 0.180 1.000 Uiso c
H(20a) 0.0945 0.8383 0.6569 0.104 1.000 Uiso c
H(20b) 0.0251 0.8456 0.7694 0.104 1.000 Uiso c
H(21a) 0.1153 0.8199 0.9255 0.112 1.000 Uiso c
H(21b) 0.0957 0.7028 0.9495 0.112 1.000 Uiso c
H(22a) 0.2592 0.6426 0.9735 0.095 1.000 Uiso c
H(22b) 0.2265 0.7409 1.0272 0.095 1.000 Uiso c
H(23c) 0.2668 0.9298 0.9249 0.133 1.000 Uiso c
H(23a) 0.3523 0.8786 0.9895 0.133 1.000 Uiso c
H(23b) 0.3874 0.9379 0.8745 0.133 1.000 Uiso c
H(24c) 0.5240 0.7446 0.8964 0.105 1.000 Uiso c
H(24a) 0.4474 0.6976 0.9998 0.105 1.000 Uiso c
H(24b) 0.4845 0.6377 0.9061 0.105 1.000 Uiso c
H(25a) 0.1150 0.5964 0.8306 0.162 1.000 Uiso c
H(25b) 0.1278 0.6353 0.7103 0.162 1.000 Uiso c
H(26a) 0.2572 0.5350 0.6831 0.134 1.000 Uiso c
H(26b) 0.2426 0.4937 0.8033 0.134 1.000 Uiso c
H(27a) 0.4525 0.4653 0.6500 0.101 1.000 Uiso c
H(27b) 0.4566 0.5753 0.5762 0.101 1.000 Uiso c
H(27c) 0.5373 0.5344 0.6478 0.101 1.000 Uiso c
H(28a) 0.3695 0.5256 0.9148 0.135 1.000 Uiso c
H(28b) 0.4022 0.4359 0.8496 0.135 1.000 Uiso c
H(28c) 0.4862 0.5056 0.8482 0.135 1.000 Uiso c
H(30) 0.0044 0.4375 0.8964 0.060 1.000 Uiso c
H(31) -0.1269 0.5659 0.9532 0.074 1.000 Uiso c
H(32) -0.2834 0.6008 0.8976 0.085 1.000 Uiso c
H(33) -0.3051 0.5047 0.7848 0.080 1.000 Uiso c
H(34) -0.1719 0.3778 0.7262 0.063 1.000 Uiso c
H(36) -0.1251 0.1819 0.8295 0.060 1.000 Uiso c
H(37) -0.1781 0.0651 0.7589 0.080 1.000 Uiso c
H(38) -0.1065 0.0493 0.5882 0.083 1.000 Uiso c
H(39) 0.0232 0.1479 0.4892 0.078 1.000 Uiso c
H(40) 0.0853 0.2591 0.5608 0.057 1.000 Uiso c
H(42) 0.2452 0.2783 0.6748 0.051 1.000 Uiso c
H(43) 0.3562 0.3685 0.5357 0.063 1.000 Uiso c
H(44) 0.2912 0.5249 0.4429 0.069 1.000 Uiso c
H(45) 0.1125 0.5876 0.4857 0.068 1.000 Uiso c
H(46) 0.0020 0.4992 0.6266 0.053 1.000 Uiso c
H(48) 0.0186 0.1129 0.8834 0.055 1.000 Uiso c
H(49) 0.0923 0.0278 1.0200 0.070 1.000 Uiso c
H(50) 0.2089 0.1035 1.0718 0.082 1.000 Uiso c
H(51) 0.2511 0.2666 0.9804 0.077 1.000 Uiso c
H(52) 0.1756 0.3516 0.8460 0.060 1.000 Uiso c

loop_
_atom_type_symbol
_atom_type_oxidation_number
_atom_type_number_in_cell
_atom_type_scat_dispersion_real
_atom_type_scat_dispersion_imag
_atom_type_scat_source
C 0 104 0.003 0.002
;International Tables for Crystallography
(1992, Vol. C, Tables 4.2.6.8 and 6.1.1.1)
;
H 0 122 0.000 0.000
;International Tables for Crystallography
(1992, Vol. C, Table 6.1.1.2)
;
Fe 0 2 0.346 0.844
;International Tables for Crystallography
(1992, Vol. C, Tables 4.2.6.8 and 6.1.1.1)
;
P 0 8 0.102 0.094
;International Tables for Crystallography
(1992, Vol. C, Tables 4.2.6.8 and 6.1.1.1)
;
B 0 2 0.001 0.001
;International Tables for Crystallography
(1992, Vol. C, Tables 4.2.6.8 and 6.1.1.1)
;

loop_
_geom_angle_atom_site_label_1
_geom_angle_atom_site_label_2
_geom_angle_atom_site_label_3
_geom_angle
_geom_angle_publ_flag
P(1) Fe(1) P(2) 83.32(7) yes
P(1) Fe(1) P(3) 99.38(7) yes
P(1) Fe(1) P(4) 160.91(7) yes
P(1) Fe(1) C(1) 94.8(2) yes
P(1) Fe(1) C(2) 91.0(2) yes
P(1) Fe(1) C(3) 86.0(2) yes
P(2) Fe(1) P(3) 87.45(8) yes
P(2) Fe(1) P(4) 83.58(7) yes
P(2) Fe(1) C(1) 176.2(2) yes
P(2) Fe(1) C(2) 142.4(2) yes
P(2) Fe(1) C(3) 102.8(2) yes
P(3) Fe(1) P(4) 93.84(7) yes
P(3) Fe(1) C(1) 96.1(2) yes
P(3) Fe(1) C(2) 130.1(2) yes
P(3) Fe(1) C(3) 169.0(2) yes
P(4) Fe(1) C(1) 97.5(2) yes
P(4) Fe(1) C(2) 91.0(2) yes
P(4) Fe(1) C(3) 83.4(2) yes
C(1) Fe(1) C(2) 34.1(2) yes
C(1) Fe(1) C(3) 73.8(2) yes
C(2) Fe(1) C(3) 39.7(2) yes
Fe(1) P(1) C(17) 126.3(3) yes
Fe(1) P(1) C(18) 118.1(3) yes
Fe(1) P(1) C(19) 108.9(3) yes
C(17) P(1) C(18) 96.9(4) yes
C(17) P(1) C(19) 99.3(5) yes
C(18) P(1) C(19) 103.9(5) yes
Fe(1) P(2) C(20) 114.0(3) yes
Fe(1) P(2) C(21) 110.8(3) yes
Fe(1) P(2) C(25) 113.3(3) yes
C(20) P(2) C(21) 103.5(4) yes
C(20) P(2) C(25) 108.9(4) yes
C(21) P(2) C(25) 105.7(4) yes
Fe(1) P(3) C(22) 107.4(2) yes
Fe(1) P(3) C(23) 123.2(3) yes
Fe(1) P(3) C(24) 119.8(2) yes
C(22) P(3) C(23) 100.7(4) yes
C(22) P(3) C(24) 104.4(3) yes
C(23) P(3) C(24) 98.6(4) yes
Fe(1) P(4) C(26) 106.1(3) yes
Fe(1) P(4) C(27) 117.8(2) yes
Fe(1) P(4) C(28) 128.1(3) yes
C(26) P(4) C(27) 103.3(4) yes
C(26) P(4) C(28) 100.0(4) yes
C(27) P(4) C(28) 98.1(3) yes
Fe(1) C(1) C(2) 68.3(3) yes
Fe(1) C(1) C(11) 140.7(4) yes
C(2) C(1) C(11) 150.7(6) yes
Fe(1) C(2) C(1) 77.5(4) yes
Fe(1) C(2) C(3) 66.8(3) yes
C(1) C(2) C(3) 144.4(6) yes
Fe(1) C(3) C(2) 73.5(3) yes
Fe(1) C(3) C(4) 149.7(4) yes
C(2) C(3) C(4) 136.7(5) yes
C(3) C(4) C(5) 126.4(5) yes
C(3) C(4) H(4) 116.8 no
C(5) C(4) H(4) 116.8 no
C(4) C(5) C(6) 124.6(5) yes
C(4) C(5) C(10) 118.6(5) yes
C(6) C(5) C(10) 116.8(5) yes
C(5) C(6) C(7) 121.9(5) yes
C(5) C(6) H(6) 119.0 no
C(7) C(6) H(6) 119.0 no
C(6) C(7) C(8) 119.1(6) yes
C(6) C(7) H(7) 120.5 no
C(8) C(7) H(7) 120.5 no
C(7) C(8) C(9) 120.4(6) yes
C(7) C(8) H(8) 119.8 no
C(9) C(8) H(8) 119.8 no
C(8) C(9) C(10) 121.4(6) yes
C(8) C(9) H(9) 119.3 no
C(10) C(9) H(9) 119.3 no
C(5) C(10) C(9) 120.4(6) yes
C(5) C(10) H(10) 119.8 no
C(9) C(10) H(10) 119.8 no
C(1) C(11) C(12) 120.2(6) yes
C(1) C(11) C(16) 122.1(6) yes
C(12) C(11) C(16) 117.7(6) yes
C(11) C(12) C(13) 120.3(7) yes
C(11) C(12) H(12) 119.8 no
C(13) C(12) H(12) 119.8 no
C(12) C(13) C(14) 120.7(7) yes
C(12) C(13) H(13) 119.6 no
C(14) C(13) H(13) 119.7 no
C(13) C(14) C(15) 119.7(7) yes
C(13) C(14) H(14) 120.1 no
C(15) C(14) H(14) 120.1 no
C(14) C(15) C(16) 119.5(7) yes
C(14) C(15) H(15) 120.2 no
C(16) C(15) H(15) 120.2 no
C(11) C(16) C(15) 121.9(6) yes
C(11) C(16) H(16) 119.0 no
C(15) C(16) H(16) 119.0 no
P(1) C(17) H(17a) 109.5 no
P(1) C(17) H(17b) 109.4 no
P(1) C(17) H(17c) 109.5 no
H(17a) C(17) H(17b) 109.5 no
H(17a) C(17) H(17c) 109.5 no
H(17b) C(17) H(17c) 109.4 no
P(1) C(18) H(18a) 109.4 no
P(1) C(18) H(18b) 109.4 no
P(1) C(18) H(18c) 109.4 no
H(18a) C(18) H(18b) 109.6 no
H(18a) C(18) H(18c) 109.5 no
H(18b) C(18) H(18c) 109.6 no
P(1) C(19) C(20) 110.8(6) yes
P(1) C(19) H(19a) 109.0 no
P(1) C(19) H(19b) 109.2 no
C(20) C(19) H(19a) 109.2 no
C(20) C(19) H(19b) 109.3 no
H(19a) C(19) H(19b) 109.3 no
P(2) C(20) C(19) 105.1(5) yes
P(2) C(20) H(20a) 110.5 no
P(2) C(20) H(20b) 110.5 no
C(19) C(20) H(20a) 110.5 no
C(19) C(20) H(20b) 110.6 no
H(20a) C(20) H(20b) 109.5 no
P(2) C(21) C(22) 109.6(5) yes
P(2) C(21) H(21a) 109.4 no
P(2) C(21) H(21b) 109.4 no
C(22) C(21) H(21a) 109.4 no
C(22) C(21) H(21b) 109.5 no
H(21a) C(21) H(21b) 109.4 no
P(3) C(22) C(21) 109.7(5) yes
P(3) C(22) H(22a) 109.4 no
P(3) C(22) H(22b) 109.4 no
C(21) C(22) H(22a) 109.4 no
C(21) C(22) H(22b) 109.4 no
H(22a) C(22) H(22b) 109.5 no
P(3) C(23) H(23c) 109.5 no
P(3) C(23) H(23a) 109.5 no
P(3) C(23) H(23b) 109.5 no
H(23c) C(23) H(23a) 109.5 no
H(23c) C(23) H(23b) 109.4 no
H(23a) C(23) H(23b) 109.5 no
P(3) C(24) H(24c) 109.5 no
P(3) C(24) H(24a) 109.5 no
P(3) C(24) H(24b) 109.5 no
H(24c) C(24) H(24a) 109.4 no
H(24c) C(24) H(24b) 109.4 no
H(24a) C(24) H(24b) 109.5 no
P(2) C(25) C(26) 113.3(6) yes
P(2) C(25) H(25a) 108.5 no
P(2) C(25) H(25b) 108.5 no
C(26) C(25) H(25a) 108.5 no
C(26) C(25) H(25b) 108.5 no
H(25a) C(25) H(25b) 109.4 no
P(4) C(26) C(25) 117.6(6) yes
P(4) C(26) H(26a) 107.4 no
P(4) C(26) H(26b) 107.4 no
C(25) C(26) H(26a) 107.4 no
C(25) C(26) H(26b) 107.4 no
H(26a) C(26) H(26b) 109.5 no
P(4) C(27) H(27a) 109.5 no
P(4) C(27) H(27b) 109.5 no
P(4) C(27) H(27c) 109.4 no
H(27a) C(27) H(27b) 109.5 no
H(27a) C(27) H(27c) 109.5 no
H(27b) C(27) H(27c) 109.4 no
P(4) C(28) H(28a) 109.5 no
P(4) C(28) H(28b) 109.4 no
P(4) C(28) H(28c) 109.4 no
H(28a) C(28) H(28b) 109.5 no
H(28a) C(28) H(28c) 109.5 no
H(28b) C(28) H(28c) 109.4 no
C(30) C(29) C(34) 114.0(5) yes
C(30) C(29) B(1) 122.1(5) yes
C(34) C(29) B(1) 123.4(5) yes
C(29) C(30) C(31) 123.6(6) yes
C(29) C(30) H(30) 118.2 no
C(31) C(30) H(30) 118.2 no
C(30) C(31) C(32) 119.8(6) yes
C(30) C(31) H(31) 120.1 no
C(32) C(31) H(31) 120.1 no
C(31) C(32) C(33) 119.1(6) yes
C(31) C(32) H(32) 120.5 no
C(33) C(32) H(32) 120.5 no
C(32) C(33) C(34) 120.2(6) yes
C(32) C(33) H(33) 119.9 no
C(34) C(33) H(33) 119.9 no
C(29) C(34) C(33) 123.2(6) yes
C(29) C(34) H(34) 118.4 no
C(33) C(34) H(34) 118.4 no
C(36) C(35) C(40) 115.1(5) yes
C(36) C(35) B(1) 122.1(5) yes
C(40) C(35) B(1) 122.8(5) yes
C(35) C(36) C(37) 122.6(6) yes
C(35) C(36) H(36) 118.7 no
C(37) C(36) H(36) 118.7 no
C(36) C(37) C(38) 120.6(6) yes
C(36) C(37) H(37) 119.7 no
C(38) C(37) H(37) 119.7 no
C(37) C(38) C(39) 119.2(6) yes
C(37) C(38) H(38) 120.4 no
C(39) C(38) H(38) 120.4 no
C(38) C(39) C(40) 120.8(6) yes
C(38) C(39) H(39) 119.6 no
C(40) C(39) H(39) 119.6 no
C(35) C(40) C(39) 121.7(6) yes
C(35) C(40) H(40) 119.1 no
C(39) C(40) H(40) 119.1 no
C(42) C(41) C(46) 114.6(5) yes
C(42) C(41) B(1) 122.4(5) yes
C(46) C(41) B(1) 122.7(5) yes
C(41) C(42) C(43) 122.5(5) yes
C(41) C(42) H(42) 118.7 no
C(43) C(42) H(42) 118.7 no
C(42) C(43) C(44) 120.3(6) yes
C(42) C(43) H(43) 119.8 no
C(44) C(43) H(43) 119.8 no
C(43) C(44) C(45) 119.4(6) yes
C(43) C(44) H(44) 120.3 no
C(45) C(44) H(44) 120.3 no
C(44) C(45) C(46) 119.7(6) yes
C(44) C(45) H(45) 120.2 no
C(46) C(45) H(45) 120.1 no
C(41) C(46) C(45) 123.3(6) yes
C(41) C(46) H(46) 118.3 no
C(45) C(46) H(46) 118.3 no
C(48) C(47) C(52) 113.4(5) yes
C(48) C(47) B(1) 124.2(5) yes
C(52) C(47) B(1) 122.3(5) yes
C(47) C(48) C(49) 123.2(6) yes
C(47) C(48) H(48) 118.4 no
C(49) C(48) H(48) 118.4 no
C(48) C(49) C(50) 120.8(6) yes
C(48) C(49) H(49) 119.6 no
C(50) C(49) H(49) 119.6 no
C(49) C(50) C(51) 117.9(6) yes
C(49) C(50) H(50) 121.1 no
C(51) C(50) H(50) 121.0 no
C(50) C(51) C(52) 120.3(6) yes
C(50) C(51) H(51) 119.8 no
C(52) C(51) H(51) 119.8 no
C(47) C(52) C(51) 124.3(6) yes
C(47) C(52) H(52) 117.9 no
C(51) C(52) H(52) 117.9 no
C(29) B(1) C(35) 109.7(5) yes
C(29) B(1) C(41) 107.3(4) yes
C(29) B(1) C(47) 108.8(4) yes
C(35) B(1) C(41) 108.0(4) yes
C(35) B(1) C(47) 111.3(4) yes
C(41) B(1) C(47) 111.6(5) yes

loop_
_geom_bond_atom_site_label_1
_geom_bond_atom_site_label_2
_geom_bond_distance
_geom_bond_publ_flag
Fe(1) P(1) 2.266(2) yes
Fe(1) P(2) 2.140(2) yes
Fe(1) P(3) 2.218(2) yes
Fe(1) P(4) 2.280(2) yes
Fe(1) C(1) 2.176(6) yes
Fe(1) C(2) 2.071(5) yes
Fe(1) C(3) 1.986(5) yes
P(1) C(17) 1.816(8) yes
P(1) C(18) 1.786(7) yes
P(1) C(19) 1.823(9) yes
P(2) C(20) 1.805(8) yes
P(2) C(21) 1.840(7) yes
P(2) C(25) 1.795(8) yes
P(3) C(22) 1.817(7) yes
P(3) C(23) 1.827(7) yes
P(3) C(24) 1.835(7) yes
P(4) C(26) 1.833(8) yes
P(4) C(27) 1.807(6) yes
P(4) C(28) 1.817(7) yes
C(1) C(2) 1.250(7) yes
C(1) C(11) 1.440(7) yes
C(2) C(3) 1.380(7) yes
C(3) C(4) 1.340(7) yes
C(4) C(5) 1.460(7) yes
C(4) H(4) 0.98 no
C(5) C(6) 1.388(7) yes
C(5) C(10) 1.398(7) yes
C(6) C(7) 1.393(7) yes
C(6) H(6) 0.98 no
C(7) C(8) 1.368(8) yes
C(7) H(7) 0.98 no
C(8) C(9) 1.343(8) yes
C(8) H(8) 0.98 no
C(9) C(10) 1.385(8) yes
C(9) H(9) 0.98 no
C(10) H(10) 0.98 no
C(11) C(12) 1.386(8) yes
C(11) C(16) 1.364(8) yes
C(12) C(13) 1.376(9) yes
C(12) H(12) 0.98 no
C(13) C(14) 1.37(1) yes
C(13) H(13) 0.98 no
C(14) C(15) 1.36(1) yes
C(14) H(14) 0.98 no
C(15) C(16) 1.386(9) yes
C(15) H(15) 0.98 no
C(16) H(16) 0.98 no
C(17) H(17a) 0.98 no
C(17) H(17b) 0.98 no
C(17) H(17c) 0.98 no
C(18) H(18a) 0.98 no
C(18) H(18b) 0.98 no
C(18) H(18c) 0.98 no
C(19) C(20) 1.52(1) yes
C(19) H(19a) 0.98 no
C(19) H(19b) 0.98 no
C(20) H(20a) 0.98 no
C(20) H(20b) 0.98 no
C(21) C(22) 1.53(1) yes
C(21) H(21a) 0.98 no
C(21) H(21b) 0.98 no
C(22) H(22a) 0.98 no
C(22) H(22b) 0.98 no
C(23) H(23c) 0.98 no
C(23) H(23a) 0.98 no
C(23) H(23b) 0.98 no
C(24) H(24c) 0.98 no
C(24) H(24a) 0.98 no
C(24) H(24b) 0.98 no
C(25) C(26) 1.39(1) yes
C(25) H(25a) 0.98 no
C(25) H(25b) 0.98 no
C(26) H(26a) 0.98 no
C(26) H(26b) 0.98 no
C(27) H(27a) 0.98 no
C(27) H(27b) 0.98 no
C(27) H(27c) 0.98 no
C(28) H(28a) 0.98 no
C(28) H(28b) 0.98 no
C(28) H(28c) 0.98 no
C(29) C(30) 1.398(7) yes
C(29) C(34) 1.389(7) yes
C(29) B(1) 1.640(8) yes
C(30) C(31) 1.378(8) yes
C(30) H(30) 0.98 no
C(31) C(32) 1.371(9) yes
C(31) H(31) 0.98 no
C(32) C(33) 1.366(9) yes
C(32) H(32) 0.98 no
C(33) C(34) 1.385(8) yes
C(33) H(33) 0.98 no
C(34) H(34) 0.98 no
C(35) C(36) 1.397(7) yes
C(35) C(40) 1.403(7) yes
C(35) B(1) 1.650(8) yes
C(36) C(37) 1.385(8) yes
C(36) H(36) 0.98 no
C(37) C(38) 1.361(9) yes
C(37) H(37) 0.98 no
C(38) C(39) 1.362(9) yes
C(38) H(38) 0.98 no
C(39) C(40) 1.397(8) yes
C(39) H(39) 0.98 no
C(40) H(40) 0.98 no
C(41) C(42) 1.395(7) yes
C(41) C(46) 1.393(7) yes
C(41) B(1) 1.646(8) yes
C(42) C(43) 1.390(7) yes
C(42) H(42) 0.98 no
C(43) C(44) 1.368(8) yes
C(43) H(43) 0.98 no
C(44) C(45) 1.364(8) yes
C(44) H(44) 0.98 no
C(45) C(46) 1.390(7) yes
C(45) H(45) 0.98 no
C(46) H(46) 0.98 no
C(47) C(48) 1.401(7) yes
C(47) C(52) 1.392(7) yes
C(47) B(1) 1.643(8) yes
C(48) C(49) 1.384(8) yes
C(48) H(48) 0.98 no
C(49) C(50) 1.375(9) yes
C(49) H(49) 0.98 no
C(50) C(51) 1.376(9) yes
C(50) H(50) 0.98 no
C(51) C(52) 1.376(8) yes
C(51) H(51) 0.98 no
C(52) H(52) 0.98 no

loop_
_geom_contact_atom_site_label_1
_geom_contact_atom_site_label_2
_geom_contact_distance
_geom_contact_site_symmetry_2
_geom_contact_publ_flag
C(4) C(44) 3.901(8) . no
C(6) C(43) 3.823(9) 2_666 no
C(6) C(17) 3.84(1) 2_676 no
C(7) C(17) 3.68(1) 2_676 no
C(7) C(51) 3.896(9) 2_666 no
C(7) C(42) 3.977(9) 2_666 no
C(8) C(28) 3.78(1) 2_666 no
C(8) C(24) 3.932(9) 1_554 no
C(9) C(37) 3.75(1) 2_566 no
C(9) C(36) 3.905(9) 2_566 no
C(9) C(28) 3.97(1) 2_666 no
C(10) C(37) 3.345(9) 2_566 no
C(10) C(36) 3.694(8) 2_566 no
C(10) C(38) 3.770(9) 2_566 no
C(10) C(44) 3.901(8) . no
C(11) C(18) 3.69(1) 2_676 no
C(12) C(18) 3.55(1) 2_676 no
C(13) C(18) 3.69(1) 2_676 no
C(13) C(37) 3.939(9) 1_665 no
C(14) C(18) 3.94(1) 2_676 no
C(14) C(50) 3.95(1) 2_667 no
C(14) C(37) 3.96(1) 1_665 no
C(14) C(38) 3.97(1) 1_665 no
C(15) C(32) 3.55(1) 1_655 no
C(15) C(33) 3.79(1) 1_655 no
C(15) C(39) 3.96(1) 2_666 no
C(16) C(43) 3.747(9) 2_666 no
C(16) C(33) 3.768(9) 1_655 no
C(16) C(32) 3.87(1) 1_655 no
C(16) C(18) 3.91(1) 2_676 no
C(17) C(48) 3.82(1) 1_565 no
C(17) C(42) 3.907(9) 1_565 no
C(17) C(47) 3.95(1) 1_565 no
C(19) C(38) 3.63(1) 1_565 no
C(19) C(39) 3.69(1) 1_565 no
C(19) C(37) 3.73(1) 1_565 no
C(19) C(40) 3.84(1) 1_565 no
C(19) C(36) 3.91(1) 1_565 no
C(19) C(48) 3.95(1) 1_565 no
C(19) C(35) 3.98(1) 1_565 no
C(20) C(38) 3.97(1) 1_565 no
C(21) C(48) 3.556(9) 2_567 no
C(21) C(30) 3.614(9) 2_567 no
C(21) C(49) 3.764(9) 2_567 no
C(21) C(29) 3.852(8) 2_567 no
C(21) C(47) 3.880(8) 2_567 no
C(21) C(31) 3.98(1) 2_567 no
C(22) C(29) 3.618(8) 2_567 no
C(22) C(30) 3.632(9) 2_567 no
C(22) C(34) 3.654(9) 2_567 no
C(22) C(31) 3.726(9) 2_567 no
C(22) C(33) 3.735(9) 2_567 no
C(22) C(32) 3.78(1) 2_567 no
C(23) C(49) 3.74(1) 1_565 no
C(23) C(50) 3.87(1) 1_565 no
C(25) C(46) 3.86(1) . no
C(25) C(30) 3.926(9) . no
C(25) C(45) 3.98(1) . no
C(26) C(43) 3.70(1) . no
C(26) C(42) 3.711(9) . no
C(26) C(44) 3.79(1) . no
C(26) C(41) 3.848(9) . no
C(26) C(46) 3.90(1) . no
C(26) C(45) 3.90(1) . no
C(26) C(52) 3.979(9) . no
C(27) C(44) 3.859(9) 2_666 no
C(27) C(43) 3.862(9) 2_666 no
C(27) C(43) 3.96(1) . no
C(28) C(32) 3.94(1) 2_567 no
C(31) C(51) 3.918(9) 2_567 no
C(34) C(45) 3.987(8) 2_566 no
C(45) C(46) 3.829(8) 2_566 no
C(46) C(46) 3.91(1) 2_566 no

loop_
_geom_torsion_atom_site_label_1
_geom_torsion_atom_site_label_2
_geom_torsion_atom_site_label_3
_geom_torsion_atom_site_label_4
_geom_torsion
_geom_torsion_publ_flag
Fe(1) P(1) C(19) C(20) -31.0(8) no
Fe(1) P(2) C(20) C(19) -41.9(7) no
Fe(1) P(2) C(21) C(22) -26.6(6) no
Fe(1) P(2) C(25) C(26) 17(1) no
Fe(1) P(3) C(22) C(21) -38.7(6) no
Fe(1) P(4) C(26) C(25) -18(1) no
Fe(1) C(1) C(2) C(3) 0.6(9) no
Fe(1) C(1) C(11) C(12) -59(1) no
Fe(1) C(1) C(11) C(16) 122.1(7) no
Fe(1) C(2) C(1) C(11) 174(1) no
Fe(1) C(2) C(3) C(4) 177.5(8) no
Fe(1) C(3) C(2) C(1) -0.7(9) no
Fe(1) C(3) C(4) C(5) 174.4(6) no
P(1) Fe(1) P(2) C(20) 19.0(3) no
P(1) Fe(1) P(2) C(21) -97.3(3) no
P(1) Fe(1) P(2) C(25) 144.2(4) no
P(1) Fe(1) P(3) C(22) 100.6(3) no
P(1) Fe(1) P(3) C(23) -15.3(4) no
P(1) Fe(1) P(3) C(24) -140.8(3) no
P(1) Fe(1) P(4) C(26) -25.9(4) no
P(1) Fe(1) P(4) C(27) 89.1(4) no
P(1) Fe(1) P(4) C(28) -143.0(4) no
P(1) Fe(1) C(1) C(2) -84.7(4) no
P(1) Fe(1) C(1) C(11) 99.6(7) no
P(1) Fe(1) C(2) C(1) 97.1(4) no
P(1) Fe(1) C(2) C(3) -82.6(3) no
P(1) Fe(1) C(3) C(2) 96.4(3) no
P(1) Fe(1) C(3) C(4) -80.2(9) no
P(1) C(19) C(20) P(2) 43.7(8) no
P(2) Fe(1) P(1) C(17) 121.9(4) no
P(2) Fe(1) P(1) C(18) -113.9(4) no
P(2) Fe(1) P(1) C(19) 4.2(4) no
P(2) Fe(1) P(3) C(22) 17.8(3) no
P(2) Fe(1) P(3) C(23) -98.1(4) no
P(2) Fe(1) P(3) C(24) 136.4(3) no
P(2) Fe(1) P(4) C(26) 21.0(3) no
P(2) Fe(1) P(4) C(27) 136.0(3) no
P(2) Fe(1) P(4) C(28) -96.1(4) no
P(2) Fe(1) C(1) C(2) -25(3) no
P(2) Fe(1) C(1) C(11) 159(2) no
P(2) Fe(1) C(2) C(1) 177.3(3) no
P(2) Fe(1) C(2) C(3) -2.3(5) no
P(2) Fe(1) C(3) C(2) 178.6(3) no
P(2) Fe(1) C(3) C(4) 2.0(9) no
P(2) C(21) C(22) P(3) 41.0(7) no
P(2) C(25) C(26) P(4) 2(1) no
P(3) Fe(1) P(1) C(17) 35.6(4) no
P(3) Fe(1) P(1) C(18) 159.8(4) no
P(3) Fe(1) P(1) C(19) -82.1(4) no
P(3) Fe(1) P(2) C(20) 118.7(3) no
P(3) Fe(1) P(2) C(21) 2.5(3) no
P(3) Fe(1) P(2) C(25) -116.1(4) no
P(3) Fe(1) P(4) C(26) 108.0(3) no
P(3) Fe(1) P(4) C(27) -137.0(3) no
P(3) Fe(1) P(4) C(28) -9.1(4) no
P(3) Fe(1) C(1) C(2) 175.3(3) no
P(3) Fe(1) C(1) C(11) -0.4(7) no
P(3) Fe(1) C(2) C(1) -6.1(4) no
P(3) Fe(1) C(2) C(3) 174.3(3) no
P(3) Fe(1) C(3) C(2) -24(1) no
P(3) Fe(1) C(3) C(4) 159.9(6) no
P(4) Fe(1) P(1) C(17) 168.8(4) no
P(4) Fe(1) P(1) C(18) -67.0(5) no
P(4) Fe(1) P(1) C(19) 51.1(5) no
P(4) Fe(1) P(2) C(20) -147.1(3) no
P(4) Fe(1) P(2) C(21) 96.6(3) no
P(4) Fe(1) P(2) C(25) -21.9(4) no
P(4) Fe(1) P(3) C(22) -65.6(3) no
P(4) Fe(1) P(3) C(23) 178.5(4) no
P(4) Fe(1) P(3) C(24) 53.0(3) no
P(4) Fe(1) C(1) C(2) 80.6(4) no
P(4) Fe(1) C(1) C(11) -95.1(7) no
P(4) Fe(1) C(2) C(1) -101.9(4) no
P(4) Fe(1) C(2) C(3) 78.5(3) no
P(4) Fe(1) C(3) C(2) -99.6(3) no
P(4) Fe(1) C(3) C(4) 83.8(9) no
C(1) Fe(1) P(1) C(17) -61.4(5) no
C(1) Fe(1) P(1) C(18) 62.8(5) no
C(1) Fe(1) P(1) C(19) -179.1(4) no
C(1) Fe(1) P(2) C(20) -41(3) no
C(1) Fe(1) P(2) C(21) -157(3) no
C(1) Fe(1) P(2) C(25) 84(3) no
C(1) Fe(1) P(3) C(22) -163.5(3) no
C(1) Fe(1) P(3) C(23) 80.6(4) no
C(1) Fe(1) P(3) C(24) -44.9(3) no
C(1) Fe(1) P(4) C(26) -155.4(3) no
C(1) Fe(1) P(4) C(27) -40.4(3) no
C(1) Fe(1) P(4) C(28) 87.6(4) no
C(1) Fe(1) C(2) C(3) -179.6(6) no
C(1) Fe(1) C(3) C(2) 0.2(3) no
C(1) Fe(1) C(3) C(4) -176(1) no
C(1) C(2) Fe(1) C(3) 179.6(6) no
C(1) C(2) C(3) C(4) 176.8(8) no
C(1) C(11) C(12) C(13) -179.4(7) no
C(1) C(11) C(16) C(15) -179.7(6) no
C(2) Fe(1) P(1) C(17) -95.3(5) no
C(2) Fe(1) P(1) C(18) 28.8(5) no
C(2) Fe(1) P(1) C(19) 147.0(4) no
C(2) Fe(1) P(2) C(20) -63.9(4) no
C(2) Fe(1) P(2) C(21) 179.8(4) no
C(2) Fe(1) P(2) C(25) 61.3(5) no
C(2) Fe(1) P(3) C(22) -160.1(3) no
C(2) Fe(1) P(3) C(23) 84.0(4) no
C(2) Fe(1) P(3) C(24) -41.5(4) no
C(2) Fe(1) P(4) C(26) -121.8(3) no
C(2) Fe(1) P(4) C(27) -6.8(3) no
C(2) Fe(1) P(4) C(28) 121.2(4) no
C(2) Fe(1) C(1) C(11) -175.7(9) no
C(2) Fe(1) C(3) C(4) -177(1) no
C(2) C(1) Fe(1) C(3) -0.3(4) no
C(2) C(1) C(11) C(12) 129(1) no
C(2) C(1) C(11) C(16) -50(2) no
C(2) C(3) C(4) C(5) -1(1) no
C(3) Fe(1) P(1) C(17) -134.8(5) no
C(3) Fe(1) P(1) C(18) -10.6(5) no
C(3) Fe(1) P(1) C(19) 107.6(5) no
C(3) Fe(1) P(2) C(20) -65.4(3) no
C(3) Fe(1) P(2) C(21) 178.3(3) no
C(3) Fe(1) P(2) C(25) 59.8(4) no
C(3) Fe(1) P(3) C(22) -140.6(9) no
C(3) Fe(1) P(3) C(23) 103.5(9) no
C(3) Fe(1) P(3) C(24) -22(1) no
C(3) Fe(1) P(4) C(26) -82.7(4) no
C(3) Fe(1) P(4) C(27) 32.3(3) no
C(3) Fe(1) P(4) C(28) 160.2(4) no
C(3) Fe(1) C(1) C(11) -175.9(7) no
C(3) C(2) C(1) C(11) 175.0(9) no
C(3) C(4) C(5) C(6) -3(1) no
C(3) C(4) C(5) C(10) 178.5(6) no
C(4) C(5) C(6) C(7) -178.6(6) no
C(4) C(5) C(10) C(9) 178.7(6) no
C(5) C(6) C(7) C(8) 1(1) no
C(5) C(10) C(9) C(8) -1(1) no
C(6) C(5) C(10) C(9) 0.0(9) no
C(6) C(7) C(8) C(9) -2(1) no
C(7) C(6) C(5) C(10) 0.0(9) no
C(7) C(8) C(9) C(10) 2(1) no
C(11) C(12) C(13) C(14) 0(1) no
C(11) C(16) C(15) C(14) -2(1) no
C(12) C(11) C(16) C(15) 2(1) no
C(12) C(13) C(14) C(15) -1(1) no
C(13) C(12) C(11) C(16) -1(1) no
C(13) C(14) C(15) C(16) 2(1) no
C(17) P(1) C(19) C(20) -164.8(7) no
C(18) P(1) C(19) C(20) 95.7(7) no
C(19) C(20) P(2) C(21) 78.6(7) no
C(19) C(20) P(2) C(25) -169.4(7) no
C(20) P(2) C(21) C(22) -149.2(6) no
C(20) P(2) C(25) C(26) 145.2(8) no
C(21) P(2) C(25) C(26) -104.2(9) no
C(21) C(22) P(3) C(23) 91.3(6) no
C(21) C(22) P(3) C(24) -166.9(5) no
C(22) C(21) P(2) C(25) 96.4(6) no
C(25) C(26) P(4) C(27) -142.4(9) no
C(25) C(26) P(4) C(28) 116.7(9) no
C(29) C(30) C(31) C(32) 0(1) no
C(29) C(34) C(33) C(32) 1(1) no
C(29) B(1) C(35) C(36) -55.2(7) no
C(29) B(1) C(35) C(40) 125.9(5) no
C(29) B(1) C(41) C(42) 154.5(5) no
C(29) B(1) C(41) C(46) -30.8(7) no
C(29) B(1) C(47) C(48) 96.6(6) no
C(29) B(1) C(47) C(52) -80.4(6) no
C(30) C(29) C(34) C(33) -1.5(9) no
C(30) C(29) B(1) C(35) 166.8(5) no
C(30) C(29) B(1) C(41) -76.1(6) no
C(30) C(29) B(1) C(47) 44.8(7) no
C(30) C(31) C(32) C(33) 0(1) no
C(31) C(30) C(29) C(34) 1.0(9) no
C(31) C(30) C(29) B(1) 173.1(5) no
C(31) C(32) C(33) C(34) 0(1) no
C(33) C(34) C(29) B(1) -173.5(6) no
C(34) C(29) B(1) C(35) -21.8(7) no
C(34) C(29) B(1) C(41) 95.3(6) no
C(34) C(29) B(1) C(47) -143.8(5) no
C(35) C(36) C(37) C(38) -2(1) no
C(35) C(40) C(39) C(38) -1(1) no
C(35) B(1) C(41) C(42) -87.3(6) no
C(35) B(1) C(41) C(46) 87.4(6) no
C(35) B(1) C(47) C(48) -24.5(7) no
C(35) B(1) C(47) C(52) 158.6(5) no
C(36) C(35) C(40) C(39) 0.0(9) no
C(36) C(35) B(1) C(41) -171.8(5) no
C(36) C(35) B(1) C(47) 65.3(7) no
C(36) C(37) C(38) C(39) 1(1) no
C(37) C(36) C(35) C(40) 1.9(9) no
C(37) C(36) C(35) B(1) -177.1(6) no
C(37) C(38) C(39) C(40) 1(1) no
C(39) C(40) C(35) B(1) 179.0(5) no
C(40) C(35) B(1) C(41) 9.2(7) no
C(40) C(35) B(1) C(47) -113.6(6) no
C(41) C(42) C(43) C(44) 0.5(9) no
C(41) C(46) C(45) C(44) -2(1) no
C(41) B(1) C(47) C(48) -145.3(5) no
C(41) B(1) C(47) C(52) 37.8(7) no
C(42) C(41) C(46) C(45) 1.1(8) no
C(42) C(41) B(1) C(47) 35.4(7) no
C(42) C(43) C(44) C(45) -1(1) no
C(43) C(42) C(41) C(46) -0.5(8) no
C(43) C(42) C(41) B(1) 174.6(5) no
C(43) C(44) C(45) C(46) 2(1) no
C(45) C(46) C(41) B(1) -173.9(5) no
C(46) C(41) B(1) C(47) -149.9(5) no
C(47) C(48) C(49) C(50) -1(1) no
C(47) C(52) C(51) C(50) 0(1) no
C(48) C(47) C(52) C(51) -1.0(9) no
C(48) C(49) C(50) C(51) 0(1) no
C(49) C(48) C(47) C(52) 1.4(8) no
C(49) C(48) C(47) B(1) -175.8(5) no
C(49) C(50) C(51) C(52) 1(1) no
C(51) C(52) C(47) B(1) 176.3(6) no
